data_4101249
loop_
_publ_author_name
'Boeckman, Jr, Robert K'
'Shao, Pengcheng'
'Wrobleski, Stephen T'
'Boehmler, Debra J'
'Heintzelman, Geoffrey R'
'Barbosa, Antonio J'

_publ_section_title
;
 Toward the development of a general chiral auxiliary. A total
 synthesis of (+)-tetronolide via a tandem ketene-trapping [4 + 2]
 cycloaddition strategy.
;
_journal_issue 32
_journal_name_full 'Journal of the American Chemical Society'
_journal_page_first 10572
_journal_page_last 10588
_journal_paper_doi 10.1021/ja0581346
_journal_volume 128
_journal_year 2006
_chemical_absolute_configuration rm
_chemical_formula_moiety 'C42 H58 O12'
_chemical_formula_sum 'C42 H58 O12'
_chemical_formula_weight 754.88
_chemical_name_common boecp1
_chemical_name_systematic
; 

 ? 

;
_space_group_IT_number 19
_symmetry_cell_setting orthorhombic
_symmetry_space_group_name_Hall 'P 2ac 2ab'
_symmetry_space_group_name_H-M 'P 21 21 21'
_atom_sites_solution_hydrogens geom
_atom_sites_solution_primary direct
_atom_sites_solution_secondary difmap
_audit_creation_method SHELXL-97
_cell_angle_alpha 90.00
_cell_angle_beta 90.00
_cell_angle_gamma 90.00
_cell_formula_units_Z 4
_cell_length_a 12.2516(2)
_cell_length_b 12.8193(2)
_cell_length_c 24.8929(3)
_cell_measurement_reflns_used 6676
_cell_measurement_temperature 193(2)
_cell_volume 3909.6(1)
_computing_cell_refinement 'XSCANS, Siemens'
_computing_data_collection 'XSCANS, Siemens'
_computing_data_reduction 'SAINT, Bruker'
_computing_molecular_graphics 'SHELXTL, Bruker'
_computing_structure_refinement 'SHELXL-97 (Sheldrick, 1997)'
_computing_structure_solution 'SHELXS-97 (Sheldrick, 1990)'
_diffrn_ambient_temperature 193(2)
_diffrn_measured_fraction_theta_full 0.995
_diffrn_measured_fraction_theta_max 0.995
_diffrn_measurement_device_type 'Siemens SMART CCD Platform'
_diffrn_measurement_method 'area detector, \w scans per \f'
_diffrn_radiation_monochromator graphite
_diffrn_radiation_source 'normal-focus sealed tube'
_diffrn_radiation_type MoK\a
_diffrn_radiation_wavelength 0.71073
_diffrn_reflns_av_R_equivalents 0.0301
_diffrn_reflns_av_sigmaI/netI 0.0217
_diffrn_reflns_limit_h_max 13
_diffrn_reflns_limit_h_min -13
_diffrn_reflns_limit_k_max 14
_diffrn_reflns_limit_k_min -14
_diffrn_reflns_limit_l_max 13
_diffrn_reflns_limit_l_min -27
_diffrn_reflns_number 16931
_diffrn_reflns_theta_full 23.30
_diffrn_reflns_theta_max 23.30
_diffrn_reflns_theta_min 1.64
_exptl_absorpt_coefficient_mu 0.093
_exptl_absorpt_correction_T_max 0.9673
_exptl_absorpt_correction_T_min 0.9585
_exptl_absorpt_correction_type multi-scan
_exptl_absorpt_process_details 'SADABS, R. Blessing, 1995'
_exptl_crystal_colour colorless
_exptl_crystal_density_diffrn 1.282
_exptl_crystal_density_method 'not measured'
_exptl_crystal_description rhombic
_exptl_crystal_F_000 1624
_exptl_crystal_size_max 0.46
_exptl_crystal_size_mid 0.38
_exptl_crystal_size_min 0.36
_refine_diff_density_max 0.247
_refine_diff_density_min -0.152
_refine_diff_density_rms 0.035
_refine_ls_extinction_method none
_refine_ls_goodness_of_fit_ref 1.061
_refine_ls_hydrogen_treatment constr
_refine_ls_matrix_type full
_refine_ls_number_parameters 505
_refine_ls_number_reflns 3176
_refine_ls_number_restraints 0
_refine_ls_restrained_S_all 1.061
_refine_ls_R_factor_all 0.0348
_refine_ls_R_factor_gt 0.0325
_refine_ls_shift/su_max 0.000
_refine_ls_shift/su_mean 0.000
_refine_ls_structure_factor_coef Fsqd
_refine_ls_weighting_details 'calc w=1/[\s^2^(Fo^2^)+(0.0524P)^2^+0.8104P] where P=(Fo^2^+2Fc^2^)/3'
_refine_ls_weighting_scheme calc
_refine_ls_wR_factor_gt 0.0828
_refine_ls_wR_factor_ref 0.0845
_reflns_number_gt 3038
_reflns_number_total 3176
_reflns_threshold_expression >2sigma(I)
_cod_data_source_file ja0581346si20060616_012803.cif
_cod_data_source_block boecp1
_cod_database_code 4101249

loop_
_symmetry_equiv_pos_as_xyz
'x, y, z'
'-x+1/2, -y, z+1/2'
'-x, y+1/2, -z+1/2'
'x+1/2, -y+1/2, -z'

loop_
_atom_site_label
_atom_site_type_symbol
_atom_site_fract_x
_atom_site_fract_y
_atom_site_fract_z
_atom_site_U_iso_or_equiv
_atom_site_adp_type
_atom_site_occupancy
_atom_site_symmetry_multiplicity
_atom_site_calc_flag
_atom_site_refinement_flags
_atom_site_disorder_assembly
_atom_site_disorder_group
O1 O 0.58412(17) 0.99611(17) 0.90577(9) 0.0504(5) Uani 1 1 d . . .
O2 O 0.39952(16) 0.96478(16) 0.92380(10) 0.0506(6) Uani 1 1 d . . .
C10 C 0.4890(2) 0.6012(2) 0.94315(12) 0.0410(7) Uani 0.620(5) 1 d P A 1
H10A H 0.4934 0.5480 0.9144 0.049 Uiso 0.620(5) 1 calc PR A 1
H10B H 0.5626 0.6322 0.9471 0.049 Uiso 0.620(5) 1 calc PR A 1
O3 O 0.4622(3) 0.5510(2) 0.99103(12) 0.0399(10) Uani 0.620(5) 1 d P A 1
H3A H 0.4942 0.5804 1.0173 0.048 Uiso 0.620(5) 1 d PR A 1
C10' C 0.4890(2) 0.6012(2) 0.94315(12) 0.0410(7) Uani 0.380(5) 1 d P A 5
H10C H 0.4602 0.5686 0.9763 0.049 Uiso 0.380(5) 1 calc PR A 5
H10D H 0.4922 0.5466 0.9151 0.049 Uiso 0.380(5) 1 calc PR A 5
O3A O 0.5953(4) 0.6378(5) 0.9531(2) 0.0504(19) Uani 0.380(5) 1 d P A 5
H3AA H 0.6085 0.6795 0.9788 0.060 Uiso 0.380(5) 1 d PR A 5
O4 O 0.06945(14) 0.91271(15) 0.90793(8) 0.0402(5) Uani 1 1 d . A .
H4B H 0.0283 0.9582 0.8945 0.060 Uiso 1 1 calc R . .
O5 O 0.21439(14) 0.73123(15) 0.84047(7) 0.0322(4) Uani 1 1 d . A .
O6 O 0.09806(14) 0.70604(16) 0.77389(7) 0.0387(5) Uani 1 1 d . A .
O7 O 0.07586(15) 0.69672(15) 0.96269(7) 0.0355(4) Uani 1 1 d . . .
O8 O -0.13845(13) 0.66742(14) 0.90328(7) 0.0297(4) Uani 1 1 d . A .
O9 O -0.47179(14) 0.41281(16) 0.77975(8) 0.0448(5) Uani 1 1 d . A .
O10 O -0.61872(17) 0.5116(2) 0.81191(9) 0.0570(6) Uani 1 1 d . A .
O11 O -0.07851(15) 1.01630(14) 0.84489(8) 0.0366(4) Uani 1 1 d . . .
O12 O 0.2823(2) 1.3372(2) 0.92012(10) 0.0699(7) Uani 1 1 d . . .
C1 C 0.6170(3) 1.0145(3) 0.95915(15) 0.0694(11) Uani 1 1 d . . .
H1A H 0.6949 0.9987 0.9629 0.104 Uiso 1 1 calc R . .
H1B H 0.5749 0.9698 0.9834 0.104 Uiso 1 1 calc R . .
H1C H 0.6041 1.0878 0.9683 0.104 Uiso 1 1 calc R . .
C2 C 0.4773(3) 1.0258(3) 0.89689(17) 0.0634(10) Uani 1 1 d . . .
H2A H 0.4624 1.0226 0.8578 0.076 Uiso 1 1 calc R . .
H2B H 0.4685 1.0993 0.9083 0.076 Uiso 1 1 calc R . .
C3 C 0.3702(2) 0.8679(2) 0.89825(12) 0.0345(6) Uani 1 1 d . . .
H3B H 0.3746 0.8765 0.8584 0.041 Uiso 1 1 calc R . .
C4 C 0.4450(2) 0.7820(2) 0.91533(10) 0.0340(6) Uani 1 1 d . A .
H4A H 0.5205 0.7975 0.9192 0.041 Uiso 1 1 calc R . .
C5 C 0.4119(2) 0.6851(2) 0.92540(10) 0.0308(6) Uani 1 1 d . . .
C6 C 0.2944(2) 0.6529(2) 0.92099(11) 0.0328(6) Uani 1 1 d . A .
H6A H 0.2683 0.6322 0.9571 0.039 Uiso 1 1 calc R . .
H6B H 0.2901 0.5905 0.8976 0.039 Uiso 1 1 calc R . .
C7 C 0.2174(2) 0.7356(2) 0.89881(10) 0.0279(6) Uani 1 1 d . . .
C8 C 0.2514(2) 0.8471(2) 0.91433(11) 0.0316(6) Uani 1 1 d . A .
H8A H 0.2462 0.8531 0.9543 0.038 Uiso 1 1 calc R . .
C9 C 0.1785(2) 0.9296(2) 0.89011(13) 0.0383(7) Uani 1 1 d . . .
H9A H 0.2036 0.9997 0.9014 0.046 Uiso 1 1 calc R A .
H9B H 0.1818 0.9259 0.8504 0.046 Uiso 1 1 calc R . .
C11 C 0.1130(2) 0.7042(2) 0.82171(11) 0.0303(6) Uani 1 1 d . . .
C12 C 0.0390(2) 0.68509(19) 0.86682(10) 0.0270(6) Uani 1 1 d . A .
C13 C 0.1005(2) 0.7080(2) 0.91550(10) 0.0289(6) Uani 1 1 d . A .
C14 C -0.06676(19) 0.64889(18) 0.86474(10) 0.0257(5) Uani 1 1 d . . .
C15 C -0.1350(2) 0.7583(2) 0.93771(11) 0.0367(7) Uani 1 1 d . . .
H15A H -0.2094 0.7835 0.9441 0.055 Uiso 1 1 calc R A .
H15B H -0.0921 0.8133 0.9203 0.055 Uiso 1 1 calc R . .
H15C H -0.1011 0.7397 0.9721 0.055 Uiso 1 1 calc R . .
C16 C -0.12118(19) 0.5861(2) 0.81999(10) 0.0272(6) Uani 1 1 d . A .
C17 C -0.2172(2) 0.5192(2) 0.84219(10) 0.0290(6) Uani 1 1 d . . .
H17A H -0.2648 0.5670 0.8636 0.035 Uiso 1 1 calc R A .
C18 C -0.2886(2) 0.4737(2) 0.79648(11) 0.0332(6) Uani 1 1 d . A .
H18A H -0.2529 0.4082 0.7836 0.040 Uiso 1 1 calc R . .
C19 C -0.3031(2) 0.5439(2) 0.74926(11) 0.0366(7) Uani 1 1 d . . .
H19A H -0.3557 0.5250 0.7230 0.044 Uiso 1 1 calc R A .
C20 C -0.2469(2) 0.6309(2) 0.74178(11) 0.0371(7) Uani 1 1 d . A .
H20A H -0.2603 0.6690 0.7097 0.045 Uiso 1 1 calc R . .
C21 C -0.1638(2) 0.6738(2) 0.77996(10) 0.0299(6) Uani 1 1 d . . .
H21A H -0.0996 0.6938 0.7574 0.036 Uiso 1 1 calc R A .
C22 C -0.0414(2) 0.5143(2) 0.78963(11) 0.0329(6) Uani 1 1 d . . .
H22A H -0.0825 0.4682 0.7656 0.049 Uiso 1 1 calc R A .
H22B H -0.0002 0.4722 0.8155 0.049 Uiso 1 1 calc R . .
H22C H 0.0093 0.5568 0.7685 0.049 Uiso 1 1 calc R . .
C23 C -0.1875(2) 0.4261(2) 0.87902(11) 0.0335(6) Uani 1 1 d . A .
H23A H -0.1576 0.3696 0.8556 0.040 Uiso 1 1 calc R . .
C24 C -0.2944(2) 0.3856(2) 0.90347(12) 0.0409(7) Uani 1 1 d . . .
H24A H -0.2774 0.3233 0.9254 0.049 Uiso 1 1 calc R A .
H24B H -0.3232 0.4397 0.9281 0.049 Uiso 1 1 calc R . .
C25 C -0.3844(2) 0.3566(2) 0.86379(13) 0.0456(7) Uani 1 1 d . A .
H25A H -0.4541 0.3523 0.8846 0.055 Uiso 1 1 calc R . .
C26 C -0.3984(2) 0.4433(2) 0.82224(11) 0.0361(6) Uani 1 1 d . . .
H26A H -0.4293 0.5061 0.8406 0.043 Uiso 1 1 calc R A .
C27 C -0.1052(2) 0.4446(2) 0.92397(11) 0.0394(7) Uani 1 1 d . . .
H27A H -0.0382 0.4743 0.9089 0.059 Uiso 1 1 calc R A .
H27B H -0.0884 0.3782 0.9416 0.059 Uiso 1 1 calc R . .
H27C H -0.1362 0.4932 0.9503 0.059 Uiso 1 1 calc R . .
C28 C -0.3664(3) 0.2506(2) 0.83775(16) 0.0588(9) Uani 1 1 d . . .
H28A H -0.4311 0.2314 0.8168 0.088 Uiso 1 1 calc R A .
H28B H -0.3538 0.1981 0.8657 0.088 Uiso 1 1 calc R . .
H28C H -0.3027 0.2539 0.8140 0.088 Uiso 1 1 calc R . .
C29 C -0.5829(2) 0.4149(3) 0.79547(15) 0.0562(9) Uani 1 1 d . . .
H29A H -0.6284 0.3916 0.7649 0.067 Uiso 1 1 calc R A .
H29B H -0.5937 0.3646 0.8252 0.067 Uiso 1 1 calc R . .
C30 C -0.6053(3) 0.5901(3) 0.77173(15) 0.0620(10) Uani 1 1 d . . .
H30A H -0.6511 0.6504 0.7805 0.093 Uiso 1 1 calc R A .
H30B H -0.6269 0.5620 0.7367 0.093 Uiso 1 1 calc R . .
H30C H -0.5286 0.6117 0.7704 0.093 Uiso 1 1 calc R . .
C31 C -0.2055(2) 0.7753(2) 0.80504(10) 0.0298(6) Uani 1 1 d . A .
C32 C -0.3178(2) 0.7746(2) 0.82967(12) 0.0377(7) Uani 1 1 d . . .
H32A H -0.3189 0.7267 0.8603 0.056 Uiso 1 1 calc R A .
H32B H -0.3712 0.7517 0.8028 0.056 Uiso 1 1 calc R . .
H32C H -0.3364 0.8451 0.8419 0.056 Uiso 1 1 calc R . .
C33 C -0.1436(2) 0.8603(2) 0.80207(11) 0.0333(6) Uani 1 1 d . . .
H33A H -0.0731 0.8513 0.7868 0.040 Uiso 1 1 calc R A .
C34 C -0.1717(2) 0.9685(2) 0.81999(13) 0.0393(7) Uani 1 1 d . A .
H34A H -0.1950 1.0106 0.7887 0.047 Uiso 1 1 calc R . .
H34B H -0.2330 0.9658 0.8459 0.047 Uiso 1 1 calc R . .
C35 C -0.1039(2) 1.1206(2) 0.86221(14) 0.0459(8) Uani 1 1 d . . .
H35A H -0.1565 1.1179 0.8924 0.055 Uiso 1 1 calc R . .
H35B H -0.1382 1.1595 0.8323 0.055 Uiso 1 1 calc R . .
C36 C -0.0028(2) 1.1759(2) 0.87983(11) 0.0361(7) Uani 1 1 d . . .
C37 C 0.0447(2) 1.2502(2) 0.84716(12) 0.0392(7) Uani 1 1 d . . .
H37A H 0.0120 1.2652 0.8134 0.047 Uiso 1 1 calc R . .
C38 C 0.1380(3) 1.3034(2) 0.86180(13) 0.0470(7) Uani 1 1 d . . .
H38A H 0.1675 1.3552 0.8387 0.056 Uiso 1 1 calc R . .
C39 C 0.1881(3) 1.2813(2) 0.90976(12) 0.0462(8) Uani 1 1 d . . .
C40 C 0.1435(3) 1.2103(3) 0.94390(12) 0.0489(8) Uani 1 1 d . . .
H40A H 0.1773 1.1963 0.9775 0.059 Uiso 1 1 calc R . .
C41 C 0.0468(3) 1.1572(2) 0.92929(13) 0.0495(8) Uani 1 1 d . . .
H41A H 0.0153 1.1084 0.9534 0.059 Uiso 1 1 calc R . .
C42 C 0.3414(3) 1.3129(4) 0.96702(16) 0.0743(12) Uani 1 1 d . . .
H42A H 0.4056 1.3582 0.9695 0.111 Uiso 1 1 calc R . .
H42B H 0.3648 1.2398 0.9657 0.111 Uiso 1 1 calc R . .
H42C H 0.2949 1.3237 0.9986 0.111 Uiso 1 1 calc R . .

loop_
_atom_site_aniso_label
_atom_site_aniso_U_11
_atom_site_aniso_U_22
_atom_site_aniso_U_33
_atom_site_aniso_U_23
_atom_site_aniso_U_13
_atom_site_aniso_U_12
O1 0.0395(11) 0.0525(13) 0.0591(14) 0.0009(11) 0.0056(10) -0.0132(10)
O2 0.0338(11) 0.0408(11) 0.0773(16) -0.0097(11) 0.0026(11) -0.0069(9)
C10 0.0324(15) 0.0517(18) 0.0388(16) 0.0025(14) -0.0018(13) 0.0085(14)
O3 0.0479(19) 0.0379(19) 0.0338(19) 0.0017(14) -0.0116(15) 0.0008(15)
C10' 0.0324(15) 0.0517(18) 0.0388(16) 0.0025(14) -0.0018(13) 0.0085(14)
O3A 0.033(3) 0.068(4) 0.050(4) -0.006(3) -0.005(3) 0.015(3)
O4 0.0276(10) 0.0364(10) 0.0565(13) 0.0057(10) -0.0013(9) 0.0058(8)
O5 0.0234(9) 0.0481(11) 0.0250(9) 0.0002(8) 0.0002(7) -0.0009(8)
O6 0.0314(10) 0.0614(13) 0.0232(10) -0.0003(9) 0.0001(8) -0.0042(10)
O7 0.0319(10) 0.0499(11) 0.0247(10) 0.0006(8) 0.0018(8) -0.0013(9)
O8 0.0276(9) 0.0361(10) 0.0254(9) -0.0066(8) 0.0053(8) -0.0021(8)
O9 0.0306(10) 0.0523(12) 0.0514(12) -0.0155(10) -0.0013(9) -0.0072(10)
O10 0.0353(11) 0.0821(17) 0.0538(14) -0.0065(13) 0.0042(10) 0.0061(12)
O11 0.0340(10) 0.0299(9) 0.0459(11) -0.0005(8) -0.0015(9) 0.0055(8)
O12 0.0657(16) 0.0751(17) 0.0688(16) 0.0070(13) -0.0112(14) -0.0208(14)
C1 0.059(2) 0.079(3) 0.070(3) 0.017(2) -0.0203(19) -0.026(2)
C2 0.056(2) 0.0471(19) 0.087(3) 0.0225(19) -0.022(2) -0.0204(17)
C3 0.0271(14) 0.0363(14) 0.0400(15) -0.0017(13) 0.0008(12) -0.0029(12)
C4 0.0220(13) 0.0496(17) 0.0304(14) -0.0021(13) 0.0021(11) 0.0002(12)
C5 0.0273(13) 0.0417(15) 0.0234(13) -0.0011(12) 0.0022(11) 0.0050(12)
C6 0.0284(13) 0.0377(15) 0.0323(14) -0.0031(12) -0.0033(12) 0.0017(12)
C7 0.0261(13) 0.0348(14) 0.0229(13) -0.0002(11) -0.0002(11) -0.0010(11)
C8 0.0275(14) 0.0338(14) 0.0336(15) 0.0016(11) 0.0010(11) -0.0012(12)
C9 0.0306(15) 0.0353(15) 0.0491(17) 0.0068(13) 0.0012(13) 0.0029(12)
C11 0.0224(13) 0.0387(15) 0.0298(15) -0.0027(12) -0.0002(11) 0.0017(11)
C12 0.0246(13) 0.0318(13) 0.0247(13) -0.0017(11) 0.0000(11) 0.0026(11)
C13 0.0281(14) 0.0308(13) 0.0278(16) -0.0010(11) 0.0017(11) 0.0025(11)
C14 0.0252(13) 0.0273(13) 0.0245(13) 0.0027(10) 0.0019(11) 0.0039(11)
C15 0.0295(14) 0.0463(16) 0.0343(15) -0.0161(13) 0.0038(12) 0.0011(13)
C16 0.0239(13) 0.0326(13) 0.0250(13) -0.0019(11) 0.0017(11) 0.0001(11)
C17 0.0266(13) 0.0320(13) 0.0283(13) -0.0027(11) 0.0027(11) -0.0007(11)
C18 0.0286(13) 0.0351(14) 0.0360(15) -0.0073(12) 0.0013(12) -0.0031(12)
C19 0.0330(14) 0.0487(17) 0.0280(15) -0.0052(12) -0.0021(12) -0.0032(14)
C20 0.0348(14) 0.0485(17) 0.0281(14) 0.0017(13) -0.0015(12) -0.0010(14)
C21 0.0271(13) 0.0394(14) 0.0231(13) 0.0006(12) 0.0021(11) -0.0023(12)
C22 0.0293(13) 0.0360(14) 0.0333(15) -0.0068(12) 0.0027(11) -0.0017(12)
C23 0.0335(14) 0.0319(13) 0.0352(15) 0.0020(12) 0.0026(12) -0.0003(12)
C24 0.0362(15) 0.0387(15) 0.0478(17) 0.0102(13) 0.0037(14) -0.0010(13)
C25 0.0340(15) 0.0446(16) 0.0582(19) 0.0036(15) 0.0074(15) -0.0049(13)
C26 0.0315(14) 0.0384(15) 0.0384(15) -0.0068(12) -0.0003(13) -0.0054(12)
C27 0.0410(16) 0.0418(16) 0.0354(16) 0.0085(13) -0.0021(13) 0.0036(13)
C28 0.0470(19) 0.0382(18) 0.091(3) 0.0031(18) -0.0067(19) -0.0048(15)
C29 0.0303(15) 0.073(2) 0.065(2) -0.0126(19) 0.0010(16) -0.0112(17)
C30 0.0404(18) 0.085(3) 0.061(2) -0.001(2) -0.0017(16) 0.0117(19)
C31 0.0260(13) 0.0356(14) 0.0277(13) 0.0064(11) -0.0007(11) 0.0022(12)
C32 0.0286(14) 0.0404(15) 0.0439(16) 0.0021(13) 0.0047(12) 0.0036(12)
C33 0.0273(13) 0.0393(15) 0.0332(15) 0.0044(12) 0.0019(12) 0.0032(13)
C34 0.0283(14) 0.0349(14) 0.0546(18) 0.0046(13) 0.0006(13) -0.0010(12)
C35 0.0401(17) 0.0343(15) 0.063(2) -0.0058(14) 0.0061(15) 0.0121(13)
C36 0.0406(15) 0.0323(14) 0.0355(15) -0.0072(12) 0.0013(13) 0.0125(13)
C37 0.0434(17) 0.0401(16) 0.0342(15) -0.0047(13) 0.0012(13) 0.0109(14)
C38 0.0491(18) 0.0440(17) 0.0479(18) -0.0020(15) 0.0050(16) 0.0024(15)
C39 0.0508(19) 0.0395(16) 0.0483(18) -0.0018(15) 0.0021(16) 0.0013(15)
C40 0.059(2) 0.0498(18) 0.0384(16) -0.0060(15) -0.0122(15) 0.0049(17)
C41 0.068(2) 0.0333(16) 0.0476(19) 0.0019(14) 0.0085(17) 0.0061(15)
C42 0.059(2) 0.097(3) 0.067(2) -0.014(2) -0.015(2) -0.010(2)

loop_
_atom_type_symbol
_atom_type_description
_atom_type_scat_dispersion_real
_atom_type_scat_dispersion_imag
_atom_type_scat_source
C C 0.0033 0.0000 'International Tables Vol C Tables 4.2.6.8 and 6.1.1.4'
H H 0.0000 0.0000 'International Tables Vol C Tables 4.2.6.8 and 6.1.1.4'
O O 0.0106 0.0000 'International Tables Vol C Tables 4.2.6.8 and 6.1.1.4'

loop_
_geom_angle_atom_site_label_1
_geom_angle_atom_site_label_2
_geom_angle_atom_site_label_3
_geom_angle
C2 O1 C1 112.1(3)
C2 O2 C3 116.1(3)
O3 C10 C5 115.8(3)
O3 C10 H10A 108.3
C5 C10 H10A 108.3
O3 C10 H10B 108.3
C5 C10 H10B 108.3
H10A C10 H10B 107.4
C10 O3 H3A 110.1
C9 O4 H4B 109.5
C11 O5 C7 111.9(2)
C14 O8 C15 123.70(19)
C29 O9 C26 113.1(2)
C29 O10 C30 112.9(3)
C34 O11 C35 110.8(2)
C39 O12 C42 118.0(3)
O1 C1 H1A 109.5
O1 C1 H1B 109.5
H1A C1 H1B 109.5
O1 C1 H1C 109.5
H1A C1 H1C 109.5
H1B C1 H1C 109.5
O1 C2 O2 114.4(3)
O1 C2 H2A 108.7
O2 C2 H2A 108.7
O1 C2 H2B 108.7
O2 C2 H2B 108.7
H2A C2 H2B 107.6
O2 C3 C4 110.9(2)
O2 C3 C8 105.8(2)
C4 C3 C8 112.3(2)
O2 C3 H3B 109.3
C4 C3 H3B 109.3
C8 C3 H3B 109.3
C5 C4 C3 123.6(2)
C5 C4 H4A 118.2
C3 C4 H4A 118.2
C4 C5 C10 122.2(2)
C4 C5 C6 122.4(2)
C10 C5 C6 115.3(2)
C5 C6 C7 115.3(2)
C5 C6 H6A 108.4
C7 C6 H6A 108.4
C5 C6 H6B 108.4
C7 C6 H6B 108.4
H6A C6 H6B 107.5
O5 C7 C6 110.5(2)
O5 C7 C13 103.8(2)
C6 C7 C13 108.6(2)
O5 C7 C8 107.1(2)
C6 C7 C8 112.9(2)
C13 C7 C8 113.5(2)
C9 C8 C3 109.5(2)
C9 C8 C7 113.0(2)
C3 C8 C7 110.7(2)
C9 C8 H8A 107.8
C3 C8 H8A 107.8
C7 C8 H8A 107.8
O4 C9 C8 108.9(2)
O4 C9 H9A 109.9
C8 C9 H9A 109.9
O4 C9 H9B 109.9
C8 C9 H9B 109.9
H9A C9 H9B 108.3
O6 C11 O5 118.0(2)
O6 C11 C12 131.8(2)
O5 C11 C12 110.0(2)
C14 C12 C13 125.9(2)
C14 C12 C11 127.6(2)
C13 C12 C11 106.5(2)
O7 C13 C12 130.4(2)
O7 C13 C7 121.3(2)
C12 C13 C7 107.7(2)
O8 C14 C12 122.5(2)
O8 C14 C16 109.50(19)
C12 C14 C16 128.0(2)
O8 C15 H15A 109.5
O8 C15 H15B 109.5
H15A C15 H15B 109.5
O8 C15 H15C 109.5
H15A C15 H15C 109.5
H15B C15 H15C 109.5
C14 C16 C22 113.3(2)
C14 C16 C17 111.17(19)
C22 C16 C17 108.9(2)
C14 C16 C21 103.16(19)
C22 C16 C21 108.9(2)
C17 C16 C21 111.32(19)
C23 C17 C18 106.1(2)
C23 C17 C16 117.2(2)
C18 C17 C16 111.9(2)
C23 C17 H17A 107.0
C18 C17 H17A 107.0
C16 C17 H17A 107.0
C19 C18 C26 112.2(2)
C19 C18 C17 114.7(2)
C26 C18 C17 106.4(2)
C19 C18 H18A 107.7
C26 C18 H18A 107.7
C17 C18 H18A 107.7
C20 C19 C18 123.9(3)
C20 C19 H19A 118.0
C18 C19 H19A 118.0
C19 C20 C21 125.0(3)
C19 C20 H20A 117.5
C21 C20 H20A 117.5
C20 C21 C31 110.2(2)
C20 C21 C16 111.2(2)
C31 C21 C16 117.1(2)
C20 C21 H21A 105.9
C31 C21 H21A 105.9
C16 C21 H21A 105.9
C16 C22 H22A 109.5
C16 C22 H22B 109.5
H22A C22 H22B 109.5
C16 C22 H22C 109.5
H22A C22 H22C 109.5
H22B C22 H22C 109.5
C27 C23 C24 109.0(2)
C27 C23 C17 118.1(2)
C24 C23 C17 107.2(2)
C27 C23 H23A 107.4
C24 C23 H23A 107.4
C17 C23 H23A 107.4
C25 C24 C23 116.2(2)
C25 C24 H24A 108.2
C23 C24 H24A 108.2
C25 C24 H24B 108.2
C23 C24 H24B 108.2
H24A C24 H24B 107.4
C28 C25 C24 112.9(3)
C28 C25 C26 112.2(3)
C24 C25 C26 110.0(2)
C28 C25 H25A 107.1
C24 C25 H25A 107.1
C26 C25 H25A 107.1
O9 C26 C25 111.6(2)
O9 C26 C18 107.9(2)
C25 C26 C18 111.6(2)
O9 C26 H26A 108.5
C25 C26 H26A 108.5
C18 C26 H26A 108.5
C23 C27 H27A 109.5
C23 C27 H27B 109.5
H27A C27 H27B 109.5
C23 C27 H27C 109.5
H27A C27 H27C 109.5
H27B C27 H27C 109.5
C25 C28 H28A 109.5
C25 C28 H28B 109.5
H28A C28 H28B 109.5
C25 C28 H28C 109.5
H28A C28 H28C 109.5
H28B C28 H28C 109.5
O10 C29 O9 113.9(3)
O10 C29 H29A 108.8
O9 C29 H29A 108.8
O10 C29 H29B 108.8
O9 C29 H29B 108.8
H29A C29 H29B 107.7
O10 C30 H30A 109.5
O10 C30 H30B 109.5
H30A C30 H30B 109.5
O10 C30 H30C 109.5
H30A C30 H30C 109.5
H30B C30 H30C 109.5
C33 C31 C32 123.3(2)
C33 C31 C21 118.9(2)
C32 C31 C21 117.8(2)
C31 C32 H32A 109.5
C31 C32 H32B 109.5
H32A C32 H32B 109.5
C31 C32 H32C 109.5
H32A C32 H32C 109.5
H32B C32 H32C 109.5
C31 C33 C34 127.7(2)
C31 C33 H33A 116.2
C34 C33 H33A 116.2
O11 C34 C33 109.9(2)
O11 C34 H34A 109.7
C33 C34 H34A 109.7
O11 C34 H34B 109.7
C33 C34 H34B 109.7
H34A C34 H34B 108.2
O11 C35 C36 110.5(2)
O11 C35 H35A 109.6
C36 C35 H35A 109.6
O11 C35 H35B 109.6
C36 C35 H35B 109.6
H35A C35 H35B 108.1
C37 C36 C41 117.0(3)
C37 C36 C35 120.3(3)
C41 C36 C35 122.7(3)
C38 C37 C36 122.3(3)
C38 C37 H37A 118.8
C36 C37 H37A 118.8
C39 C38 C37 119.9(3)
C39 C38 H38A 120.1
C37 C38 H38A 120.1
C40 C39 C38 120.1(3)
C40 C39 O12 124.5(3)
C38 C39 O12 115.4(3)
C39 C40 C41 119.9(3)
C39 C40 H40A 120.1
C41 C40 H40A 120.1
C36 C41 C40 120.7(3)
C36 C41 H41A 119.7
C40 C41 H41A 119.7
O12 C42 H42A 109.5
O12 C42 H42B 109.5
H42A C42 H42B 109.5
O12 C42 H42C 109.5
H42A C42 H42C 109.5
H42B C42 H42C 109.5

loop_
_geom_bond_atom_site_label_1
_geom_bond_atom_site_label_2
_geom_bond_distance
O1 C2 1.381(4)
O1 C1 1.408(4)
O2 C2 1.404(4)
O2 C3 1.441(3)
C10 O3 1.394(4)
C10 C5 1.499(4)
C10 H10A 0.9900
C10 H10B 0.9900
O3 H3A 0.8501
O3A H3AA 0.8499
O4 C9 1.425(3)
O4 H4B 0.8400
O5 C11 1.371(3)
O5 C7 1.454(3)
O6 C11 1.205(3)
O7 C13 1.222(3)
O8 C14 1.322(3)
O8 C15 1.447(3)
O9 C29 1.417(4)
O9 C26 1.443(3)
O10 C29 1.377(4)
O10 C30 1.428(4)
O11 C34 1.436(3)
O11 C35 1.439(3)
O12 C39 1.383(4)
O12 C42 1.409(4)
C1 H1A 0.9800
C1 H1B 0.9800
C1 H1C 0.9800
C2 H2A 0.9900
C2 H2B 0.9900
C3 C4 1.495(4)
C3 C8 1.533(4)
C3 H3B 1.0000
C4 C5 1.331(4)
C4 H4A 0.9500
C5 C6 1.502(4)
C6 C7 1.523(4)
C6 H6A 0.9900
C6 H6B 0.9900
C7 C13 1.533(4)
C7 C8 1.537(4)
C8 C9 1.510(4)
C8 H8A 1.0000
C9 H9A 0.9900
C9 H9B 0.9900
C11 C12 1.464(4)
C12 C14 1.377(4)
C12 C13 1.457(4)
C14 C16 1.527(4)
C15 H15A 0.9800
C15 H15B 0.9800
C15 H15C 0.9800
C16 C22 1.541(4)
C16 C17 1.557(3)
C16 C21 1.591(4)
C17 C23 1.548(4)
C17 C18 1.550(3)
C17 H17A 1.0000
C18 C19 1.491(4)
C18 C26 1.539(4)
C18 H18A 1.0000
C19 C20 1.324(4)
C19 H19A 0.9500
C20 C21 1.497(4)
C20 H20A 0.9500
C21 C31 1.531(4)
C21 H21A 1.0000
C22 H22A 0.9800
C22 H22B 0.9800
C22 H22C 0.9800
C23 C27 1.525(4)
C23 C24 1.535(4)
C23 H23A 1.0000
C24 C25 1.526(4)
C24 H24A 0.9900
C24 H24B 0.9900
C25 C28 1.523(5)
C25 C26 1.528(4)
C25 H25A 1.0000
C26 H26A 1.0000
C27 H27A 0.9800
C27 H27B 0.9800
C27 H27C 0.9800
C28 H28A 0.9800
C28 H28B 0.9800
C28 H28C 0.9800
C29 H29A 0.9900
C29 H29B 0.9900
C30 H30A 0.9800
C30 H30B 0.9800
C30 H30C 0.9800
C31 C33 1.330(4)
C31 C32 1.506(4)
C32 H32A 0.9800
C32 H32B 0.9800
C32 H32C 0.9800
C33 C34 1.496(4)
C33 H33A 0.9500
C34 H34A 0.9900
C34 H34B 0.9900
C35 C36 1.492(4)
C35 H35A 0.9900
C35 H35B 0.9900
C36 C37 1.381(4)
C36 C41 1.394(4)
C37 C38 1.381(4)
C37 H37A 0.9500
C38 C39 1.372(4)
C38 H38A 0.9500
C39 C40 1.360(5)
C40 C41 1.414(5)
C40 H40A 0.9500
C41 H41A 0.9500
C42 H42A 0.9800
C42 H42B 0.9800
C42 H42C 0.9800

loop_
_geom_hbond_atom_site_label_D
_geom_hbond_atom_site_label_H
_geom_hbond_atom_site_label_A
_geom_hbond_distance_DH
_geom_hbond_distance_HA
_geom_hbond_distance_DA
_geom_hbond_angle_DHA
_geom_hbond_site_symmetry_A
O3 H3A O4 0.85 2.08 2.875(4) 155.6 4_567
O3A H3AA O7 0.85 2.19 2.992(6) 157.2 4_567
O4 H4B O11 0.84 1.95 2.741(3) 156.9 .

loop_
_geom_torsion_atom_site_label_1
_geom_torsion_atom_site_label_2
_geom_torsion_atom_site_label_3
_geom_torsion_atom_site_label_4
_geom_torsion
C1 O1 C2 O2 -67.9(4)
C3 O2 C2 O1 -82.1(4)
C2 O2 C3 C4 88.2(3)
C2 O2 C3 C8 -149.8(2)
O2 C3 C4 C5 140.5(3)
C8 C3 C4 C5 22.4(4)
C3 C4 C5 C10 -179.2(2)
C3 C4 C5 C6 -0.6(4)
O3 C10 C5 C4 124.5(3)
O3 C10 C5 C6 -54.2(4)
C4 C5 C6 C7 5.9(4)
C10 C5 C6 C7 -175.4(2)
C11 O5 C7 C6 115.7(2)
C11 O5 C7 C13 -0.5(3)
C11 O5 C7 C8 -120.9(2)
C5 C6 C7 O5 87.2(3)
C5 C6 C7 C13 -159.6(2)
C5 C6 C7 C8 -32.8(3)
O2 C3 C8 C9 65.8(3)
C4 C3 C8 C9 -173.1(2)
O2 C3 C8 C7 -168.9(2)
C4 C3 C8 C7 -47.8(3)
O5 C7 C8 C9 55.2(3)
C6 C7 C8 C9 177.1(2)
C13 C7 C8 C9 -58.7(3)
O5 C7 C8 C3 -68.1(3)
C6 C7 C8 C3 53.8(3)
C13 C7 C8 C3 178.0(2)
C3 C8 C9 O4 -176.7(2)
C7 C8 C9 O4 59.4(3)
C7 O5 C11 O6 174.3(2)
C7 O5 C11 C12 -1.6(3)
O6 C11 C12 C14 10.3(5)
O5 C11 C12 C14 -174.7(2)
O6 C11 C12 C13 -172.0(3)
O5 C11 C12 C13 3.1(3)
C14 C12 C13 O7 3.5(5)
C11 C12 C13 O7 -174.3(3)
C14 C12 C13 C7 174.5(2)
C11 C12 C13 C7 -3.4(3)
O5 C7 C13 O7 174.4(2)
C6 C7 C13 O7 56.8(3)
C8 C7 C13 O7 -69.7(3)
O5 C7 C13 C12 2.5(3)
C6 C7 C13 C12 -115.2(2)
C8 C7 C13 C12 118.4(2)
C15 O8 C14 C12 28.0(4)
C15 O8 C14 C16 -150.7(2)
C13 C12 C14 O8 26.7(4)
C11 C12 C14 O8 -155.9(2)
C13 C12 C14 C16 -154.8(2)
C11 C12 C14 C16 22.6(4)
O8 C14 C16 C22 -150.4(2)
C12 C14 C16 C22 31.0(4)
O8 C14 C16 C17 -27.3(3)
C12 C14 C16 C17 154.0(2)
O8 C14 C16 C21 92.1(2)
C12 C14 C16 C21 -86.6(3)
C14 C16 C17 C23 -69.3(3)
C22 C16 C17 C23 56.3(3)
C21 C16 C17 C23 176.3(2)
C14 C16 C17 C18 167.8(2)
C22 C16 C17 C18 -66.6(3)
C21 C16 C17 C18 53.4(3)
C23 C17 C18 C19 -165.3(2)
C16 C17 C18 C19 -36.3(3)
C23 C17 C18 C26 70.1(2)
C16 C17 C18 C26 -161.0(2)
C26 C18 C19 C20 132.1(3)
C17 C18 C19 C20 10.5(4)
C18 C19 C20 C21 -2.1(4)
C19 C20 C21 C31 -112.0(3)
C19 C20 C21 C16 19.5(4)
C14 C16 C21 C20 -163.6(2)
C22 C16 C21 C20 75.8(3)
C17 C16 C21 C20 -44.3(3)
C14 C16 C21 C31 -35.8(3)
C22 C16 C21 C31 -156.4(2)
C17 C16 C21 C31 83.5(3)
C18 C17 C23 C27 172.4(2)
C16 C17 C23 C27 46.6(3)
C18 C17 C23 C24 -64.2(3)
C16 C17 C23 C24 170.0(2)
C27 C23 C24 C25 -176.5(2)
C17 C23 C24 C25 54.6(3)
C23 C24 C25 C28 78.7(3)
C23 C24 C25 C26 -47.4(3)
C29 O9 C26 C25 75.8(3)
C29 O9 C26 C18 -161.2(3)
C28 C25 C26 O9 45.5(3)
C24 C25 C26 O9 172.0(2)
C28 C25 C26 C18 -75.4(3)
C24 C25 C26 C18 51.1(3)
C19 C18 C26 O9 46.7(3)
C17 C18 C26 O9 172.9(2)
C19 C18 C26 C25 169.7(2)
C17 C18 C26 C25 -64.1(3)
C30 O10 C29 O9 57.8(4)
C26 O9 C29 O10 59.9(4)
C20 C21 C31 C33 -126.4(3)
C16 C21 C31 C33 105.4(3)
C20 C21 C31 C32 50.8(3)
C16 C21 C31 C32 -77.5(3)
C32 C31 C33 C34 -2.0(4)
C21 C31 C33 C34 175.0(3)
C35 O11 C34 C33 179.8(2)
C31 C33 C34 O11 140.1(3)
C34 O11 C35 C36 -170.8(2)
O11 C35 C36 C37 104.1(3)
O11 C35 C36 C41 -77.0(3)
C41 C36 C37 C38 0.9(4)
C35 C36 C37 C38 179.9(2)
C36 C37 C38 C39 1.5(4)
C37 C38 C39 C40 -2.8(4)
C37 C38 C39 O12 178.7(3)
C42 O12 C39 C40 5.7(5)
C42 O12 C39 C38 -175.8(3)
C38 C39 C40 C41 1.6(5)
O12 C39 C40 C41 -180.0(3)
C37 C36 C41 C40 -2.1(4)
C35 C36 C41 C40 179.0(3)
C39 C40 C41 C36 0.9(4)
